data_1533767
loop_
_publ_author_name
'Tseggai, M.'
'Mathieu, R.'
'Nordblad, P.'
'Tellgren, R.'
'Bau, L.V.'
'Khiem, N.V.'
'Phuc, N.X.'
'Andre, G.'
'Nam, D.N.H.'
'Bouree, F.'

_publ_section_title
;
 Magnesium substitution in Nd0.7 Sr0.3 Mn O3
;
_journal_name_full 'Journal of Solid State Chemistry'
_journal_page_first 966
_journal_page_last 971
_journal_volume 177
_journal_year 2004
_chemical_formula_sum 'Mg0.1 Mn Nd0.6 O3 Sr0.3'
_chemical_name_systematic '(Nd0.6 Mg0.1 Sr0.3) (Mn O3)'
_space_group_IT_number 62
_symmetry_space_group_name_Hall '-P 2ac 2n'
_symmetry_space_group_name_H-M 'P n m a'
_cell_angle_alpha 90
_cell_angle_beta 90
_cell_angle_gamma 90
_cell_formula_units_Z 4
_cell_length_a 5.4521
_cell_length_b 7.7046
_cell_length_c 5.4647
_cell_volume 229.552
_citation_journal_id_ASTM JSSCBI
_cod_data_source_file Tseggai_JSSCBI_2004_1880.cif
_cod_data_source_block Mg0.1Mn1Nd0.6O3Sr0.3
_cod_original_cell_volume 229.5515
_cod_original_formula_sum 'Mg0.1 Mn1 Nd0.6 O3 Sr0.3'
_cod_database_code 1533767

loop_
_symmetry_equiv_pos_as_xyz
x,y,z
-x+1/2,-y,z+1/2
x+1/2,-y+1/2,-z+1/2
-x,y+1/2,-z
-x,-y,-z
x-1/2,y,-z-1/2
-x-1/2,y-1/2,z-1/2
x,-y-1/2,z

loop_
_atom_site_label
_atom_site_type_symbol
_atom_site_fract_x
_atom_site_fract_y
_atom_site_fract_z
_atom_site_occupancy
_atom_site_U_iso_or_equiv
Mn1 Mn+3 0 0 0.5 1 0.0
Mg1 Mg+2 0.0238 0.25 -0.0047 0.1 0.0
O1 O-2 0.4915 0.25 0.064 1 0.0
Nd1 Nd+3 0.0238 0.25 -0.0047 0.6 0.0
Sr1 Sr+2 0.0238 0.25 -0.0047 0.3 0.0
O2 O-2 0.2778 0.0325 0.7217 1 0.0
